data_4113853
loop_
_publ_author_name
'Yasuhiro Ohki'
'Nobuo Matsuura'
'Tadashi Marumoto'
'Hiroyuki Kawaguchi'
'Kazuyuki Tatsumi'

_publ_contact_author_address
;           
Department of Chemistry, Nagoya University, Furo-cho, Chikusa-ku, 
Nagoya 464-8602, Japan
;
_publ_contact_author_email i45100a@nucc.cc.nagoya-u.ac.jp
_publ_contact_author_fax +81-52-789-2943
_publ_contact_author_name 'Kazuyuki Tatsumi'
_publ_contact_author_phone +81-52-789-2476
_publ_section_title
;
 Heterolytic Cleavage of Dihydrogen Promoted by Sulfido-Bridged
 Tungsten-Ruthenium Dinuclear Complexes
;
_journal_name_full 'Journal of the American Chemical Society'
_journal_page_first 7978
_journal_page_last 7988
_journal_paper_doi 10.1021/ja029941x
_journal_volume 125
_journal_year 2003
_chemical_formula_sum 'C49 H48 F3 N O4 P2 Ru S3 W'
_chemical_formula_weight 1214.97
_space_group_IT_number 14
_symmetry_cell_setting monoclinic
_symmetry_Int_Tables_number 14
_symmetry_space_group_name_Hall '-P 2yn'
_symmetry_space_group_name_H-M 'P 1 21/n 1'
_cell_angle_alpha 90
_cell_angle_beta 91.9160(3)
_cell_angle_gamma 90
_cell_formula_units_Z 4
_cell_length_a 12.9743(6)
_cell_length_b 24.498(2)
_cell_length_c 14.9406(2)
_cell_measurement_temperature 193.2
_cell_volume 4746.1(4)
_computing_data_reduction 'teXsan Ver. 1.11'
_computing_publication_material 'teXsan Ver. 1.11'
_computing_structure_refinement 'teXsan Ver. 1.10'
_computing_structure_solution SIR92
_diffrn_radiation_type 'Mo K\a'
_diffrn_radiation_wavelength 0.7107
_diffrn_reflns_limit_h_max 0
_diffrn_reflns_limit_h_min 0
_diffrn_reflns_limit_k_max 0
_diffrn_reflns_limit_k_min 0
_diffrn_reflns_limit_l_max 0
_diffrn_reflns_limit_l_min 0
_diffrn_reflns_number 10836
_exptl_absorpt_coefficient_mu 2.999
_exptl_absorpt_correction_type none
_exptl_crystal_colour BlackGreen
_exptl_crystal_density_diffrn 1.700
_exptl_crystal_description XDIM
_exptl_crystal_size_max 0.200
_exptl_crystal_size_mid 0.100
_exptl_crystal_size_min 0.075
_refine_diff_density_max 1.73
_refine_diff_density_min -0.77
_refine_ls_extinction_method none
_refine_ls_goodness_of_fit_ref 2.042
_refine_ls_hydrogen_treatment noref
_refine_ls_number_parameters 577
_refine_ls_number_reflns 8994
_refine_ls_R_factor_gt 0.0276
_refine_ls_shift/su_max 0.0020
_refine_ls_structure_factor_coef F
_refine_ls_weighting_details 'w = 1/[\s^2^(Fo) + 0.00016|Fo|^2^]'
_refine_ls_weighting_scheme calc
_refine_ls_wR_factor_ref 0.0355
_reflns_number_gt 8994
_reflns_number_total 0
_reflns_threshold_expression F^2^>2.0\s(F^2^)
_cod_data_source_file ja029941xsi20030328_023805_9.cif
_cod_data_source_block '[Cp*W(O)(S2)Ru(PPh3)2(CH3CN)](OTf)(11b)'
_cod_original_cell_volume 4746.2(3)
_cod_original_formula_sum 'C49 H48 F3 N O4 P2 S3 Ru W '
_cod_database_code 4113853

loop_
_symmetry_equiv_pos_as_xyz
x,y,z
1/2-x,1/2+y,1/2-z
-x,-y,-z
1/2+x,1/2-y,1/2+z

loop_
_atom_site_label
_atom_site_type_symbol
_atom_site_fract_x
_atom_site_fract_y
_atom_site_fract_z
_atom_site_U_iso_or_equiv
_atom_site_adp_type
_atom_site_occupancy
_atom_site_calc_flag
W W 0.82911(1) 0.104381(6) 0.792048(8) 0.01624(4) Uani 1.00 d
Ru Ru 0.85528(2) 0.13274(1) 0.97712(2) 0.01382(6) Uani 1.00 d
S(1) S 0.87630(7) 0.04811(4) 0.90646(6) 0.0210(2) Uani 1.00 d
S(2) S 0.77255(7) 0.18075(4) 0.86034(5) 0.0187(2) Uani 1.00 d
S(3) S 0.68844(9) 0.01869(4) 0.37394(7) 0.0327(3) Uani 1.00 d
P(1) P 0.75734(7) 0.19260(4) 1.06572(6) 0.0175(2) Uani 1.00 d
P(2) P 1.01069(6) 0.17248(4) 0.97387(6) 0.0162(2) Uani 1.00 d
F(1) F 0.4991(2) -0.0149(2) 0.3915(2) 0.080(1) Uani 1.00 d
F(2) F 0.6029(3) -0.0764(1) 0.3453(2) 0.075(1) Uani 1.00 d
F(3) F 0.6097(3) -0.0511(1) 0.4837(2) 0.068(1) Uani 1.00 d
O(1) O 0.9429(2) 0.1236(1) 0.7441(2) 0.0269(7) Uani 1.00 d
O(2) O 0.7848(2) -0.0099(1) 0.3807(2) 0.0461(9) Uani 1.00 d
O(3) O 0.6743(3) 0.0589(1) 0.4423(2) 0.0483(10) Uani 1.00 d
O(4) O 0.6570(3) 0.0351(1) 0.2847(2) 0.057(1) Uani 1.00 d
N N 0.8944(2) 0.0881(1) 1.0905(2) 0.0197(7) Uani 1.00 d
C(1) C 0.7907(3) 0.0534(2) 0.6595(2) 0.0276(10) Uani 1.00 d
C(2) C 0.7481(3) 0.1066(1) 0.6479(2) 0.0220(9) Uani 1.00 d
C(3) C 0.6677(3) 0.1127(2) 0.7099(2) 0.0224(9) Uani 1.00 d
C(4) C 0.6615(3) 0.0634(2) 0.7599(3) 0.0272(10) Uani 1.00 d
C(5) C 0.7372(3) 0.0268(2) 0.7294(3) 0.030(1) Uani 1.00 d
C(6) C 0.8741(4) 0.0300(2) 0.6032(3) 0.046(1) Uani 1.00 d
C(7) C 0.7824(3) 0.1474(2) 0.5815(3) 0.038(1) Uani 1.00 d
C(8) C 0.5948(3) 0.1600(2) 0.7142(3) 0.033(1) Uani 1.00 d
C(9) C 0.5870(3) 0.0520(2) 0.8313(3) 0.048(1) Uani 1.00 d
C(10) C 0.7476(4) -0.0318(2) 0.7576(4) 0.050(1) Uani 1.00 d
C(11) C 0.6352(3) 0.1545(2) 1.0572(2) 0.0220(9) Uani 1.00 d
C(12) C 0.6324(3) 0.1010(2) 1.0875(3) 0.0271(10) Uani 1.00 d
C(13) C 0.5418(3) 0.0705(2) 1.0778(3) 0.043(1) Uani 1.00 d
C(14) C 0.4553(3) 0.0930(2) 1.0362(3) 0.046(1) Uani 1.00 d
C(15) C 0.4589(3) 0.1454(2) 1.0035(3) 0.038(1) Uani 1.00 d
C(16) C 0.5479(3) 0.1763(2) 1.0131(3) 0.030(1) Uani 1.00 d
C(17) C 0.7899(3) 0.1996(2) 1.1860(2) 0.0211(9) Uani 1.00 d
C(18) C 0.7668(3) 0.1609(2) 1.2496(2) 0.030(1) Uani 1.00 d
C(19) C 0.7996(4) 0.1677(2) 1.3385(3) 0.046(1) Uani 1.00 d
C(20) C 0.8555(4) 0.2131(2) 1.3643(3) 0.045(1) Uani 1.00 d
C(21) C 0.8775(4) 0.2523(2) 1.3023(3) 0.040(1) Uani 1.00 d
C(22) C 0.8464(3) 0.2461(2) 1.2131(3) 0.030(1) Uani 1.00 d
C(23) C 0.7198(3) 0.2630(1) 1.0411(2) 0.0217(9) Uani 1.00 d
C(24) C 0.6460(3) 0.2870(2) 1.0954(3) 0.030(1) Uani 1.00 d
C(25) C 0.6185(3) 0.3413(2) 1.0835(3) 0.036(1) Uani 1.00 d
C(26) C 0.6651(4) 0.3722(2) 1.0186(3) 0.036(1) Uani 1.00 d
C(27) C 0.7383(3) 0.3488(2) 0.9654(3) 0.032(1) Uani 1.00 d
C(28) C 0.7658(3) 0.2944(1) 0.9766(2) 0.0229(9) Uani 1.00 d
C(29) C 1.1049(2) 0.1307(1) 0.9154(2) 0.0191(8) Uani 1.00 d
C(30) C 1.1582(3) 0.1479(2) 0.8411(2) 0.0279(10) Uani 1.00 d
C(31) C 1.2346(3) 0.1152(2) 0.8068(3) 0.035(1) Uani 1.00 d
C(32) C 1.2603(3) 0.0658(2) 0.8470(3) 0.032(1) Uani 1.00 d
C(33) C 1.2093(3) 0.0490(2) 0.9218(3) 0.0274(10) Uani 1.00 d
C(34) C 1.1309(3) 0.0805(2) 0.9551(2) 0.0235(9) Uani 1.00 d
C(35) C 1.0137(2) 0.2402(1) 0.9224(2) 0.0193(8) Uani 1.00 d
C(36) C 1.0314(3) 0.2858(2) 0.9757(3) 0.0262(10) Uani 1.00 d
C(37) C 1.0311(3) 0.3377(2) 0.9385(3) 0.034(1) Uani 1.00 d
C(38) C 1.0144(3) 0.3445(2) 0.8483(3) 0.036(1) Uani 1.00 d
C(39) C 0.9954(3) 0.2993(2) 0.7939(3) 0.029(1) Uani 1.00 d
C(40) C 0.9933(3) 0.2473(2) 0.8301(2) 0.0228(9) Uani 1.00 d
C(41) C 1.0884(3) 0.1823(1) 1.0785(2) 0.0206(9) Uani 1.00 d
C(42) C 1.0511(3) 0.1752(2) 1.1634(2) 0.0246(9) Uani 1.00 d
C(43) C 1.1173(3) 0.1808(2) 1.2385(3) 0.031(1) Uani 1.00 d
C(44) C 1.2193(3) 0.1936(2) 1.2286(3) 0.033(1) Uani 1.00 d
C(45) C 1.2567(3) 0.2017(2) 1.1445(3) 0.033(1) Uani 1.00 d
C(46) C 1.1928(3) 0.1960(2) 1.0694(3) 0.030(1) Uani 1.00 d
C(47) C 0.9131(3) 0.0617(2) 1.1510(2) 0.0219(9) Uani 1.00 d
C(48) C 0.9385(3) 0.0289(2) 1.2299(3) 0.035(1) Uani 1.00 d
C(49) C 0.5946(4) -0.0331(2) 0.3999(3) 0.044(1) Uani 1.00 d
H(1) H 0.8900 -0.0068 0.6230 0.0548 Uiso 1.00 calc
H(2) H 0.8505 0.0293 0.5409 0.0548 Uiso 1.00 calc
H(3) H 0.9355 0.0525 0.6094 0.0548 Uiso 1.00 calc
H(4) H 0.8548 0.1556 0.5929 0.0460 Uiso 1.00 calc
H(5) H 0.7728 0.1327 0.5216 0.0460 Uiso 1.00 calc
H(6) H 0.7421 0.1805 0.5869 0.0460 Uiso 1.00 calc
H(7) H 0.5959 0.1745 0.7746 0.0395 Uiso 1.00 calc
H(8) H 0.6157 0.1882 0.6729 0.0395 Uiso 1.00 calc
H(9) H 0.5256 0.1479 0.6977 0.0395 Uiso 1.00 calc
H(10) H 0.5965 0.0784 0.8792 0.0578 Uiso 1.00 calc
H(11) H 0.5171 0.0546 0.8064 0.0578 Uiso 1.00 calc
H(12) H 0.5987 0.0155 0.8548 0.0578 Uiso 1.00 calc
H(13) H 0.6845 -0.0513 0.7417 0.0596 Uiso 1.00 calc
H(14) H 0.8049 -0.0484 0.7275 0.0596 Uiso 1.00 calc
H(15) H 0.7603 -0.0337 0.8219 0.0596 Uiso 1.00 calc
H(16) H 0.6935 0.0847 1.1155 0.0325 Uiso 1.00 calc
H(17) H 0.5396 0.0334 1.1004 0.0511 Uiso 1.00 calc
H(18) H 0.3922 0.0719 1.0301 0.0548 Uiso 1.00 calc
H(19) H 0.3984 0.1608 0.9732 0.0456 Uiso 1.00 calc
H(20) H 0.5496 0.2131 0.9893 0.0358 Uiso 1.00 calc
H(21) H 0.7275 0.1287 1.2321 0.0365 Uiso 1.00 calc
H(22) H 0.7829 0.1404 1.3826 0.0555 Uiso 1.00 calc
H(23) H 0.8793 0.2174 1.4261 0.0546 Uiso 1.00 calc
H(24) H 0.9153 0.2847 1.3210 0.0483 Uiso 1.00 calc
H(25) H 0.8636 0.2738 1.1696 0.0366 Uiso 1.00 calc
H(26) H 0.6141 0.2655 1.1414 0.0362 Uiso 1.00 calc
H(27) H 0.5668 0.3576 1.1206 0.0428 Uiso 1.00 calc
H(28) H 0.6464 0.4103 1.0104 0.0436 Uiso 1.00 calc
H(29) H 0.7707 0.3706 0.9199 0.0387 Uiso 1.00 calc
H(30) H 0.8173 0.2784 0.9390 0.0274 Uiso 1.00 calc
H(31) H 1.1419 0.1828 0.8135 0.0335 Uiso 1.00 calc
H(32) H 1.2704 0.1269 0.7542 0.0414 Uiso 1.00 calc
H(33) H 1.3139 0.0432 0.8226 0.0389 Uiso 1.00 calc
H(34) H 1.2285 0.0150 0.9511 0.0328 Uiso 1.00 calc
H(35) H 1.0937 0.0678 1.0064 0.0282 Uiso 1.00 calc
H(36) H 1.0442 0.2813 1.0397 0.0315 Uiso 1.00 calc
H(37) H 1.0429 0.3693 0.9766 0.0408 Uiso 1.00 calc
H(38) H 1.0158 0.3808 0.8223 0.0427 Uiso 1.00 calc
H(39) H 0.9835 0.3042 0.7300 0.0347 Uiso 1.00 calc
H(40) H 0.9779 0.2161 0.7922 0.0273 Uiso 1.00 calc
H(41) H 0.9791 0.1663 1.1708 0.0295 Uiso 1.00 calc
H(42) H 1.0911 0.1757 1.2979 0.0374 Uiso 1.00 calc
H(43) H 1.2651 0.1969 1.2810 0.0390 Uiso 1.00 calc
H(44) H 1.3285 0.2114 1.1380 0.0398 Uiso 1.00 calc
H(45) H 1.2199 0.2014 1.0104 0.0355 Uiso 1.00 calc
H(46) H 0.9075 0.0451 1.2818 0.0424 Uiso 1.00 calc
H(47) H 0.9121 -0.0078 1.2212 0.0424 Uiso 1.00 calc
H(48) H 1.0127 0.0276 1.2394 0.0424 Uiso 1.00 calc

loop_
_atom_site_aniso_label
_atom_site_aniso_U_11
_atom_site_aniso_U_22
_atom_site_aniso_U_33
_atom_site_aniso_U_12
_atom_site_aniso_U_13
_atom_site_aniso_U_23
W 0.01911(8) 0.01765(8) 0.01185(7) -0.00238(6) -0.00114(5) -0.00110(5)
Ru 0.0156(1) 0.0153(1) 0.0105(1) -0.0014(1) -0.00016(10) 0.00026(10)
S(1) 0.0294(4) 0.0169(4) 0.0165(4) 0.0024(4) -0.0037(4) -0.0011(3)
S(2) 0.0246(4) 0.0172(4) 0.0140(4) 0.0008(3) -0.0036(3) 0.0002(3)
S(3) 0.0450(6) 0.0234(5) 0.0300(5) 0.0021(4) 0.0041(5) 0.0003(4)
P(1) 0.0188(4) 0.0189(4) 0.0150(4) -0.0006(4) 0.0027(3) 0.0014(3)
P(2) 0.0154(4) 0.0192(4) 0.0141(4) -0.0006(3) -0.0002(3) -0.0007(3)
F(1) 0.036(2) 0.115(3) 0.090(3) -0.001(2) 0.009(2) -0.036(2)
F(2) 0.085(2) 0.054(2) 0.089(2) -0.033(2) 0.037(2) -0.041(2)
F(3) 0.088(2) 0.056(2) 0.062(2) -0.004(2) 0.034(2) 0.012(2)
O(1) 0.023(1) 0.039(2) 0.019(1) -0.008(1) 0.004(1) -0.003(1)
O(2) 0.038(2) 0.047(2) 0.054(2) 0.006(1) 0.011(2) 0.007(2)
O(3) 0.068(2) 0.032(2) 0.045(2) 0.004(2) 0.000(2) -0.011(1)
O(4) 0.092(3) 0.043(2) 0.034(2) 0.016(2) -0.004(2) 0.006(1)
N 0.020(1) 0.022(2) 0.017(1) -0.001(1) 0.002(1) -0.001(1)
C(1) 0.036(2) 0.027(2) 0.019(2) 0.002(2) -0.010(2) -0.014(2)
C(2) 0.030(2) 0.024(2) 0.011(2) -0.005(2) -0.007(1) -0.002(1)
C(3) 0.021(2) 0.026(2) 0.020(2) -0.001(1) -0.008(1) -0.002(1)
C(4) 0.025(2) 0.031(2) 0.026(2) -0.014(2) -0.005(2) 0.001(2)
C(5) 0.037(2) 0.023(2) 0.030(2) -0.008(2) -0.016(2) -0.004(2)
C(6) 0.050(3) 0.056(3) 0.030(2) 0.014(2) -0.008(2) -0.020(2)
C(7) 0.045(2) 0.049(3) 0.021(2) -0.010(2) 0.003(2) -0.001(2)
C(8) 0.025(2) 0.039(2) 0.034(2) 0.001(2) -0.010(2) -0.004(2)
C(9) 0.039(2) 0.065(3) 0.040(3) -0.022(2) 0.000(2) 0.015(2)
C(10) 0.063(3) 0.025(2) 0.059(3) -0.008(2) -0.023(3) -0.003(2)
C(11) 0.021(2) 0.029(2) 0.016(2) -0.004(2) 0.003(1) -0.001(1)
C(12) 0.022(2) 0.033(2) 0.027(2) -0.005(2) -0.003(2) 0.008(2)
C(13) 0.040(2) 0.045(3) 0.042(3) -0.022(2) -0.003(2) 0.013(2)
C(14) 0.029(2) 0.066(3) 0.041(3) -0.022(2) -0.001(2) 0.012(2)
C(15) 0.021(2) 0.058(3) 0.035(2) -0.003(2) -0.005(2) 0.002(2)
C(16) 0.024(2) 0.038(2) 0.027(2) 0.004(2) 0.001(2) 0.006(2)
C(17) 0.021(2) 0.027(2) 0.016(2) 0.000(1) 0.004(1) -0.003(1)
C(18) 0.036(2) 0.034(2) 0.021(2) -0.006(2) 0.004(2) 0.001(2)
C(19) 0.067(3) 0.054(3) 0.019(2) -0.013(3) 0.006(2) 0.005(2)
C(20) 0.058(3) 0.060(3) 0.019(2) -0.012(3) 0.003(2) -0.004(2)
C(21) 0.046(3) 0.047(3) 0.028(2) -0.011(2) 0.000(2) -0.013(2)
C(22) 0.037(2) 0.030(2) 0.025(2) -0.008(2) 0.005(2) -0.002(2)
C(23) 0.025(2) 0.020(2) 0.020(2) 0.003(1) -0.001(1) -0.002(1)
C(24) 0.034(2) 0.031(2) 0.027(2) 0.005(2) 0.009(2) 0.000(2)
C(25) 0.039(2) 0.034(2) 0.035(2) 0.010(2) 0.007(2) -0.010(2)
C(26) 0.047(3) 0.022(2) 0.039(2) 0.007(2) -0.003(2) -0.003(2)
C(27) 0.045(2) 0.025(2) 0.027(2) -0.002(2) 0.001(2) 0.002(2)
C(28) 0.027(2) 0.022(2) 0.020(2) -0.001(1) 0.001(1) -0.003(1)
C(29) 0.016(2) 0.023(2) 0.019(2) -0.001(1) 0.000(1) -0.003(1)
C(30) 0.027(2) 0.032(2) 0.025(2) 0.004(2) 0.003(2) 0.003(2)
C(31) 0.032(2) 0.046(3) 0.027(2) 0.005(2) 0.013(2) 0.000(2)
C(32) 0.025(2) 0.034(2) 0.038(2) 0.005(2) 0.006(2) -0.010(2)
C(33) 0.024(2) 0.022(2) 0.036(2) 0.003(2) -0.001(2) -0.001(2)
C(34) 0.024(2) 0.022(2) 0.024(2) -0.002(2) 0.004(1) 0.000(2)
C(35) 0.016(2) 0.019(2) 0.023(2) -0.003(1) 0.000(1) 0.002(1)
C(36) 0.022(2) 0.024(2) 0.033(2) -0.003(2) -0.002(2) -0.004(2)
C(37) 0.030(2) 0.020(2) 0.052(3) -0.005(2) -0.003(2) -0.006(2)
C(38) 0.029(2) 0.020(2) 0.058(3) -0.003(2) -0.001(2) 0.013(2)
C(39) 0.021(2) 0.033(2) 0.032(2) -0.004(2) -0.004(2) 0.010(2)
C(40) 0.019(2) 0.024(2) 0.025(2) -0.001(1) -0.001(1) 0.003(2)
C(41) 0.020(2) 0.022(2) 0.019(2) 0.002(1) -0.004(1) -0.003(1)
C(42) 0.024(2) 0.026(2) 0.024(2) -0.001(2) -0.002(2) -0.007(2)
C(43) 0.039(2) 0.035(2) 0.019(2) -0.001(2) -0.003(2) -0.003(2)
C(44) 0.032(2) 0.038(2) 0.027(2) 0.003(2) -0.011(2) -0.007(2)
C(45) 0.020(2) 0.044(3) 0.035(2) -0.001(2) -0.006(2) -0.009(2)
C(46) 0.024(2) 0.040(2) 0.024(2) -0.002(2) 0.000(2) -0.004(2)
C(47) 0.020(2) 0.025(2) 0.021(2) 0.000(1) 0.001(1) 0.001(2)
C(48) 0.039(2) 0.042(3) 0.024(2) 0.006(2) -0.004(2) 0.011(2)
C(49) 0.044(3) 0.044(3) 0.046(3) -0.003(2) 0.014(2) -0.015(2)

loop_
_atom_type_symbol
_atom_type_description
_atom_type_scat_dispersion_real
_atom_type_scat_dispersion_imag
_atom_type_scat_source
W W -0.849 6.872
;International Tables for Crystallography
(1992, Vol. C, Tables 4.2.6.8 and 6.1.1.1)
;
Ru Ru -1.259 0.836
;International Tables for Crystallography
(1992, Vol. C, Tables 4.2.6.8 and 6.1.1.1)
;
S S 0.125 0.123
;International Tables for Crystallography
(1992, Vol. C, Tables 4.2.6.8 and 6.1.1.1)
;
O O 0.011 0.006
;International Tables for Crystallography
(1992, Vol. C, Tables 4.2.6.8 and 6.1.1.1)
;
P P 0.102 0.094
;International Tables for Crystallography
(1992, Vol. C, Tables 4.2.6.8 and 6.1.1.1)
;
F F 0.017 0.010
;International Tables for Crystallography
(1992, Vol. C, Tables 4.2.6.8 and 6.1.1.1)
;
N N 0.006 0.003
;International Tables for Crystallography
(1992, Vol. C, Tables 4.2.6.8 and 6.1.1.1)
;
C C 0.003 0.002
;International Tables for Crystallography
(1992, Vol. C, Tables 4.2.6.8 and 6.1.1.1)
;
H H 0.000 0.000
;International Tables for Crystallography
(1992, Vol. C, Table 6.1.1.2)
;

loop_
_geom_angle_atom_site_label_1
_geom_angle_atom_site_label_2
_geom_angle_atom_site_label_3
_geom_angle
_geom_angle_site_symmetry_3
_geom_angle_publ_flag
Ru W S(1) 52.97(2) 0_555 yes
Ru W S(2) 52.67(2) 0_555 yes
Ru W O(1) 105.04(8) 0_555 yes
Ru W C(1) 161.2(1) 0_555 yes
Ru W C(2) 155.44(9) 0_555 yes
Ru W C(3) 123.15(9) 0_555 yes
Ru W C(4) 111.59(9) 0_555 yes
Ru W C(5) 127.4(1) 0_555 yes
S(1) W S(2) 104.26(3) 0_555 yes
S(1) W O(1) 105.41(9) 0_555 yes
S(1) W C(1) 110.64(10) 0_555 yes
S(1) W C(2) 143.30(9) 0_555 yes
S(1) W C(3) 130.31(9) 0_555 yes
S(1) W C(4) 96.62(9) 0_555 yes
S(1) W C(5) 86.04(9) 0_555 yes
S(2) W O(1) 104.84(10) 0_555 yes
S(2) W C(1) 138.27(9) 0_555 yes
S(2) W C(2) 104.52(9) 0_555 yes
S(2) W C(3) 82.51(9) 0_555 yes
S(2) W C(4) 97.4(1) 0_555 yes
S(2) W C(5) 131.4(1) 0_555 yes
O(1) W C(1) 87.5(1) 0_555 yes
O(1) W C(2) 88.6(1) 0_555 yes
O(1) W C(3) 120.5(1) 0_555 yes
O(1) W C(4) 143.4(1) 0_555 yes
O(1) W C(5) 118.1(1) 0_555 yes
C(1) W C(2) 34.9(1) 0_555 yes
C(1) W C(3) 57.6(1) 0_555 yes
C(1) W C(4) 57.1(1) 0_555 yes
C(1) W C(5) 34.7(1) 0_555 yes
C(2) W C(3) 34.8(1) 0_555 yes
C(2) W C(4) 57.4(1) 0_555 yes
C(2) W C(5) 57.8(1) 0_555 yes
C(3) W C(4) 34.3(1) 0_555 yes
C(3) W C(5) 57.2(1) 0_555 yes
C(4) W C(5) 34.0(1) 0_555 yes
W Ru S(1) 50.38(2) 0_555 yes
W Ru S(2) 50.46(2) 0_555 yes
W Ru P(1) 129.87(2) 0_555 yes
W Ru P(2) 99.34(2) 0_555 yes
W Ru N 133.06(8) 0_555 yes
S(1) Ru S(2) 99.57(3) 0_555 yes
S(1) Ru P(1) 150.40(3) 0_555 yes
S(1) Ru P(2) 104.82(3) 0_555 yes
S(1) Ru N 82.69(8) 0_555 yes
S(2) Ru P(1) 82.20(3) 0_555 yes
S(2) Ru P(2) 99.00(3) 0_555 yes
S(2) Ru N 166.79(8) 0_555 yes
P(1) Ru P(2) 104.04(3) 0_555 yes
P(1) Ru N 89.46(8) 0_555 yes
P(2) Ru N 92.93(8) 0_555 yes
W S(1) Ru 76.65(3) 0_555 yes
W S(2) Ru 76.87(3) 0_555 yes
O(2) S(3) O(3) 114.6(2) 0_555 yes
O(2) S(3) O(4) 114.9(2) 0_555 yes
O(2) S(3) C(49) 103.5(2) 0_555 yes
O(3) S(3) O(4) 115.4(2) 0_555 yes
O(3) S(3) C(49) 103.1(2) 0_555 yes
O(4) S(3) C(49) 102.9(2) 0_555 yes
Ru P(1) C(11) 97.1(1) 0_555 yes
Ru P(1) C(17) 119.5(1) 0_555 yes
Ru P(1) C(23) 128.0(1) 0_555 yes
C(11) P(1) C(17) 106.5(2) 0_555 yes
C(11) P(1) C(23) 104.0(2) 0_555 yes
C(17) P(1) C(23) 99.2(2) 0_555 yes
Ru P(2) C(29) 112.4(1) 0_555 yes
Ru P(2) C(35) 115.8(1) 0_555 yes
Ru P(2) C(41) 120.3(1) 0_555 yes
C(29) P(2) C(35) 106.3(2) 0_555 yes
C(29) P(2) C(41) 97.0(2) 0_555 yes
C(35) P(2) C(41) 102.7(2) 0_555 yes
Ru N C(47) 176.7(3) 0_555 yes
W C(1) C(2) 72.0(2) 0_555 yes
W C(1) C(5) 74.1(2) 0_555 yes
W C(1) C(6) 122.0(3) 0_555 yes
C(2) C(1) C(5) 108.1(3) 0_555 yes
C(2) C(1) C(6) 124.3(4) 0_555 yes
C(5) C(1) C(6) 127.5(4) 0_555 yes
W C(2) C(1) 73.1(2) 0_555 yes
W C(2) C(3) 73.9(2) 0_555 yes
W C(2) C(7) 119.2(2) 0_555 yes
C(1) C(2) C(3) 107.9(3) 0_555 yes
C(1) C(2) C(7) 125.0(4) 0_555 yes
C(3) C(2) C(7) 127.2(4) 0_555 yes
W C(3) C(2) 71.2(2) 0_555 yes
W C(3) C(4) 74.0(2) 0_555 yes
W C(3) C(8) 125.8(2) 0_555 yes
C(2) C(3) C(4) 107.9(3) 0_555 yes
C(2) C(3) C(8) 125.8(3) 0_555 yes
C(4) C(3) C(8) 125.9(4) 0_555 yes
W C(4) C(3) 71.7(2) 0_555 yes
W C(4) C(5) 72.5(2) 0_555 yes
W C(4) C(9) 122.3(3) 0_555 yes
C(3) C(4) C(5) 108.4(3) 0_555 yes
C(3) C(4) C(9) 125.7(4) 0_555 yes
C(5) C(4) C(9) 125.8(4) 0_555 yes
W C(5) C(1) 71.3(2) 0_555 yes
W C(5) C(4) 73.5(2) 0_555 yes
W C(5) C(10) 127.2(3) 0_555 yes
C(1) C(5) C(4) 107.7(3) 0_555 yes
C(1) C(5) C(10) 126.9(4) 0_555 yes
C(4) C(5) C(10) 124.9(4) 0_555 yes
P(1) C(11) C(12) 119.3(3) 0_555 yes
P(1) C(11) C(16) 121.4(3) 0_555 yes
C(12) C(11) C(16) 119.0(3) 0_555 yes
C(11) C(12) C(13) 120.3(4) 0_555 yes
C(12) C(13) C(14) 120.1(4) 0_555 yes
C(13) C(14) C(15) 119.8(4) 0_555 yes
C(14) C(15) C(16) 120.8(4) 0_555 yes
C(11) C(16) C(15) 120.0(4) 0_555 yes
P(1) C(17) C(18) 123.9(3) 0_555 yes
P(1) C(17) C(22) 117.2(3) 0_555 yes
C(18) C(17) C(22) 118.8(3) 0_555 yes
C(17) C(18) C(19) 120.4(4) 0_555 yes
C(18) C(19) C(20) 120.4(4) 0_555 yes
C(19) C(20) C(21) 119.8(4) 0_555 yes
C(20) C(21) C(22) 120.8(4) 0_555 yes
C(17) C(22) C(21) 119.8(4) 0_555 yes
P(1) C(23) C(24) 117.5(3) 0_555 yes
P(1) C(23) C(28) 123.2(3) 0_555 yes
C(24) C(23) C(28) 119.1(3) 0_555 yes
C(23) C(24) C(25) 120.3(4) 0_555 yes
C(24) C(25) C(26) 119.9(4) 0_555 yes
C(25) C(26) C(27) 119.9(4) 0_555 yes
C(26) C(27) C(28) 120.5(4) 0_555 yes
C(23) C(28) C(27) 120.2(3) 0_555 yes
P(2) C(29) C(30) 124.4(3) 0_555 yes
P(2) C(29) C(34) 116.2(3) 0_555 yes
C(30) C(29) C(34) 119.0(3) 0_555 yes
C(29) C(30) C(31) 120.0(4) 0_555 yes
C(30) C(31) C(32) 120.6(4) 0_555 yes
C(31) C(32) C(33) 119.8(4) 0_555 yes
C(32) C(33) C(34) 120.2(4) 0_555 yes
C(29) C(34) C(33) 120.5(3) 0_555 yes
P(2) C(35) C(36) 119.6(3) 0_555 yes
P(2) C(35) C(40) 121.3(3) 0_555 yes
C(36) C(35) C(40) 119.0(3) 0_555 yes
C(35) C(36) C(37) 120.7(4) 0_555 yes
C(36) C(37) C(38) 120.2(4) 0_555 yes
C(37) C(38) C(39) 119.9(4) 0_555 yes
C(38) C(39) C(40) 120.6(4) 0_555 yes
C(35) C(40) C(39) 119.5(3) 0_555 yes
P(2) C(41) C(42) 124.2(3) 0_555 yes
P(2) C(41) C(46) 116.7(3) 0_555 yes
C(42) C(41) C(46) 119.0(3) 0_555 yes
C(41) C(42) C(43) 120.0(3) 0_555 yes
C(42) C(43) C(44) 120.4(4) 0_555 yes
C(43) C(44) C(45) 120.1(3) 0_555 yes
C(44) C(45) C(46) 120.5(4) 0_555 yes
C(41) C(46) C(45) 120.0(4) 0_555 yes
N C(47) C(48) 178.5(4) 0_555 yes
S(3) C(49) F(1) 112.3(4) 0_555 yes
S(3) C(49) F(2) 110.8(3) 0_555 yes
S(3) C(49) F(3) 110.8(3) 0_555 yes
F(1) C(49) F(2) 107.6(4) 0_555 yes
F(1) C(49) F(3) 108.0(4) 0_555 yes
F(2) C(49) F(3) 107.2(4) 0_555 yes

loop_
_geom_bond_atom_site_label_1
_geom_bond_atom_site_label_2
_geom_bond_distance
_geom_bond_publ_flag
W Ru 2.8603(3) yes
W S(1) 2.2644(9) yes
W S(2) 2.2650(9) yes
W O(1) 1.727(3) yes
W C(1) 2.379(3) yes
W C(2) 2.365(3) yes
W C(3) 2.400(3) yes
W C(4) 2.429(3) yes
W C(5) 2.416(4) yes
Ru S(1) 2.3468(9) yes
Ru S(2) 2.3354(8) yes
Ru P(1) 2.3727(9) yes
Ru P(2) 2.2411(9) yes
Ru N 2.065(3) yes
S(3) O(2) 1.434(3) yes
S(3) O(3) 1.434(3) yes
S(3) O(4) 1.438(3) yes
S(3) C(49) 1.810(5) yes
P(1) C(11) 1.839(4) yes
P(1) C(17) 1.840(3) yes
P(1) C(23) 1.826(4) yes
P(2) C(29) 1.838(4) yes
P(2) C(35) 1.829(4) yes
P(2) C(41) 1.847(3) yes
F(1) C(49) 1.318(5) yes
F(2) C(49) 1.345(5) yes
F(3) C(49) 1.336(6) yes
N C(47) 1.131(4) yes
C(1) C(2) 1.423(5) yes
C(1) C(5) 1.430(6) yes
C(1) C(6) 1.507(6) yes
C(2) C(3) 1.426(5) yes
C(2) C(7) 1.487(6) yes
C(3) C(4) 1.424(5) yes
C(3) C(8) 1.498(5) yes
C(4) C(5) 1.418(6) yes
C(4) C(9) 1.490(6) yes
C(5) C(10) 1.501(6) yes
C(11) C(12) 1.388(5) yes
C(11) C(16) 1.398(5) yes
C(12) C(13) 1.397(5) yes
C(13) C(14) 1.379(6) yes
C(14) C(15) 1.375(7) yes
C(15) C(16) 1.384(6) yes
C(17) C(18) 1.383(5) yes
C(17) C(22) 1.406(5) yes
C(18) C(19) 1.392(5) yes
C(19) C(20) 1.375(7) yes
C(20) C(21) 1.370(7) yes
C(21) C(22) 1.387(5) yes
C(23) C(24) 1.404(5) yes
C(23) C(28) 1.384(5) yes
C(24) C(25) 1.386(6) yes
C(25) C(26) 1.386(6) yes
C(26) C(27) 1.383(6) yes
C(27) C(28) 1.387(5) yes
C(29) C(30) 1.392(5) yes
C(29) C(34) 1.401(5) yes
C(30) C(31) 1.387(6) yes
C(31) C(32) 1.385(6) yes
C(32) C(33) 1.381(6) yes
C(33) C(34) 1.382(5) yes
C(35) C(36) 1.387(5) yes
C(35) C(40) 1.406(5) yes
C(36) C(37) 1.389(6) yes
C(37) C(38) 1.368(6) yes
C(38) C(39) 1.392(6) yes
C(39) C(40) 1.383(5) yes
C(41) C(42) 1.383(5) yes
C(41) C(46) 1.406(5) yes
C(42) C(43) 1.397(5) yes
C(43) C(44) 1.372(6) yes
C(44) C(45) 1.376(6) yes
C(45) C(46) 1.380(5) yes
C(47) C(48) 1.455(5) yes

loop_
_geom_contact_atom_site_label_1
_geom_contact_atom_site_label_2
_geom_contact_distance
_geom_contact_site_symmetry_2
W Ru 2.8603(3) .
F(1) F(3) 2.875(5) 3_656
F(1) C(4) 3.249(5) 3_656
F(1) F(1) 3.322(7) 3_656
F(1) C(5) 3.519(5) 3_656
F(1) C(3) 3.536(5) 3_656
F(1) O(3) 3.573(5) 3_656
F(1) C(49) 3.582(6) 3_656
F(1) C(9) 3.593(6) 3_656
F(2) C(31) 3.291(5) 3_756
F(2) C(8) 3.377(5) 3_656
F(2) C(32) 3.438(5) 3_756
F(2) C(9) 3.599(6) 3_656
F(3) C(27) 3.221(5) 2_646
F(3) C(26) 3.474(6) 2_646
F(3) C(37) 3.499(5) 2_646
O(1) C(25) 3.473(5) 4_554
O(2) C(48) 3.203(5) 1_554
O(2) C(26) 3.310(5) 2_646
O(3) C(37) 3.140(5) 4_454
O(3) C(7) 3.287(5) .
O(3) C(2) 3.395(4) .
O(3) C(38) 3.418(5) 4_454
O(3) C(19) 3.511(6) 1_554
O(3) C(1) 3.536(5) .
O(3) C(6) 3.547(5) .
O(4) C(32) 3.358(5) 3_756
O(4) C(12) 3.366(5) 1_554
O(4) C(18) 3.442(6) 1_554
O(4) C(13) 3.498(5) 1_554
C(33) C(47) 3.308(5) 3_757
C(33) C(48) 3.488(6) 3_757

loop_
_geom_torsion_atom_site_label_1
_geom_torsion_atom_site_label_2
_geom_torsion_atom_site_label_3
_geom_torsion_atom_site_label_4
_geom_torsion
_geom_torsion_site_symmetry_1
_geom_torsion_site_symmetry_2
_geom_torsion_site_symmetry_3
_geom_torsion_site_symmetry_4
_geom_torsion_publ_flag
W Ru P(1) C(11) 63.2(1) 0_555 7_1 5_555 55_5 yes
W Ru P(1) C(17) 176.8(1) 0_555 7_1 5_555 55_5 yes
W Ru P(1) C(23) -50.9(1) 0_555 7_1 5_555 55_5 yes
W Ru P(2) C(29) -49.1(1) 0_555 7_1 5_555 55_5 yes
W Ru P(2) C(35) 73.4(1) 0_555 7_1 5_555 55_5 yes
W Ru P(2) C(41) -162.3(1) 0_555 7_1 5_555 55_5 yes
W Ru N C(47) -36(5) 0_555 7_1 5_555 55_5 yes
W S(1) Ru S(2) 12.11(3) 0_555 7_1 5_555 55_5 yes
W S(1) Ru P(1) 103.14(6) 0_555 7_1 5_555 55_5 yes
W S(1) Ru P(2) -89.94(3) 0_555 7_1 5_555 55_5 yes
W S(1) Ru N 178.95(8) 0_555 7_1 5_555 55_5 yes
W S(2) Ru S(1) -12.09(3) 0_555 7_1 5_555 55_5 yes
W S(2) Ru P(1) -162.20(3) 0_555 7_1 5_555 55_5 yes
W S(2) Ru P(2) 94.73(3) 0_555 7_1 5_555 55_5 yes
W S(2) Ru N -110.9(4) 0_555 7_1 5_555 55_5 yes
W C(1) C(2) C(3) -66.3(2) 0_555 7_1 5_555 55_5 yes
W C(1) C(2) C(7) 114.2(3) 0_555 7_1 5_555 55_5 yes
W C(1) C(5) C(4) 64.9(2) 0_555 7_1 5_555 55_5 yes
W C(1) C(5) C(10) -123.0(4) 0_555 7_1 5_555 55_5 yes
W C(2) C(1) C(5) 65.8(2) 0_555 7_1 5_555 55_5 yes
W C(2) C(1) C(6) -116.9(3) 0_555 7_1 5_555 55_5 yes
W C(2) C(3) C(4) -65.4(2) 0_555 7_1 5_555 55_5 yes
W C(2) C(3) C(8) 121.2(3) 0_555 7_1 5_555 55_5 yes
W C(3) C(2) C(1) 65.8(2) 0_555 7_1 5_555 55_5 yes
W C(3) C(2) C(7) -114.8(3) 0_555 7_1 5_555 55_5 yes
W C(3) C(4) C(5) -63.7(2) 0_555 7_1 5_555 55_5 yes
W C(3) C(4) C(9) 117.1(4) 0_555 7_1 5_555 55_5 yes
W C(4) C(3) C(2) 63.6(2) 0_555 7_1 5_555 55_5 yes
W C(4) C(3) C(8) -123.0(3) 0_555 7_1 5_555 55_5 yes
W C(4) C(5) C(1) -63.5(2) 0_555 7_1 5_555 55_5 yes
W C(4) C(5) C(10) 124.2(4) 0_555 7_1 5_555 55_5 yes
W C(5) C(1) C(2) -64.4(2) 0_555 7_1 5_555 55_5 yes
W C(5) C(1) C(6) 118.4(4) 0_555 7_1 5_555 55_5 yes
W C(5) C(4) C(3) 63.2(2) 0_555 7_1 5_555 55_5 yes
W C(5) C(4) C(9) -117.6(4) 0_555 7_1 5_555 55_5 yes
Ru W C(1) C(2) 136.2(3) 0_555 7_1 5_555 55_5 yes
Ru W C(1) C(5) 20.6(4) 0_555 7_1 5_555 55_5 yes
Ru W C(1) C(6) -104.1(4) 0_555 7_1 5_555 55_5 yes
Ru W C(2) C(1) -147.6(2) 0_555 7_1 5_555 55_5 yes
Ru W C(2) C(3) -32.7(3) 0_555 7_1 5_555 55_5 yes
Ru W C(2) C(7) 91.3(4) 0_555 7_1 5_555 55_5 yes
Ru W C(3) C(2) 164.5(2) 0_555 7_1 5_555 55_5 yes
Ru W C(3) C(4) -79.8(2) 0_555 7_1 5_555 55_5 yes
Ru W C(3) C(8) 43.3(4) 0_555 7_1 5_555 55_5 yes
Ru W C(4) C(3) 117.6(2) 0_555 7_1 5_555 55_5 yes
Ru W C(4) C(5) -125.5(2) 0_555 7_1 5_555 55_5 yes
Ru W C(4) C(9) -3.7(4) 0_555 7_1 5_555 55_5 yes
Ru W C(5) C(1) -171.8(2) 0_555 7_1 5_555 55_5 yes
Ru W C(5) C(4) 72.3(2) 0_555 7_1 5_555 55_5 yes
Ru W C(5) C(10) -49.2(5) 0_555 7_1 5_555 55_5 yes
Ru S(1) W S(2) -12.71(3) 0_555 7_1 5_555 55_5 yes
Ru S(1) W O(1) 97.42(9) 0_555 7_1 5_555 55_5 yes
Ru S(1) W C(1) -169.4(1) 0_555 7_1 5_555 55_5 yes
Ru S(1) W C(2) -153.4(2) 0_555 7_1 5_555 55_5 yes
Ru S(1) W C(3) -105.0(1) 0_555 7_1 5_555 55_5 yes
Ru S(1) W C(4) -112.1(1) 0_555 7_1 5_555 55_5 yes
Ru S(1) W C(5) -144.5(1) 0_555 7_1 5_555 55_5 yes
Ru S(2) W S(1) 12.76(3) 0_555 7_1 5_555 55_5 yes
Ru S(2) W O(1) -97.79(9) 0_555 7_1 5_555 55_5 yes
Ru S(2) W C(1) 159.0(2) 0_555 7_1 5_555 55_5 yes
Ru S(2) W C(2) 169.75(9) 0_555 7_1 5_555 55_5 yes
Ru S(2) W C(3) 142.54(9) 0_555 7_1 5_555 55_5 yes
Ru S(2) W C(4) 111.56(9) 0_555 7_1 5_555 55_5 yes
Ru S(2) W C(5) 110.2(1) 0_555 7_1 5_555 55_5 yes
Ru P(1) C(11) C(12) 59.3(3) 0_555 7_1 5_555 55_5 yes
Ru P(1) C(11) C(16) -114.4(3) 0_555 7_1 5_555 55_5 yes
Ru P(1) C(17) C(18) -75.3(3) 0_555 7_1 5_555 55_5 yes
Ru P(1) C(17) C(22) 101.4(3) 0_555 7_1 5_555 55_5 yes
Ru P(1) C(23) C(24) 168.4(2) 0_555 7_1 5_555 55_5 yes
Ru P(1) C(23) C(28) -16.3(4) 0_555 7_1 5_555 55_5 yes
Ru P(2) C(29) C(30) 122.1(3) 0_555 7_1 5_555 55_5 yes
Ru P(2) C(29) C(34) -64.7(3) 0_555 7_1 5_555 55_5 yes
Ru P(2) C(35) C(36) 109.0(3) 0_555 7_1 5_555 55_5 yes
Ru P(2) C(35) C(40) -67.8(3) 0_555 7_1 5_555 55_5 yes
Ru P(2) C(41) C(42) -11.5(4) 0_555 7_1 5_555 55_5 yes
Ru P(2) C(41) C(46) 166.2(3) 0_555 7_1 5_555 55_5 yes
Ru N C(47) C(48) -172(11) 0_555 7_1 5_555 55_5 yes
S(1) W Ru S(2) -164.44(4) 0_555 7_1 5_555 55_5 yes
S(1) W Ru P(1) -141.20(4) 0_555 7_1 5_555 55_5 yes
S(1) W Ru P(2) 101.56(4) 0_555 7_1 5_555 55_5 yes
S(1) W Ru N -1.4(1) 0_555 7_1 5_555 55_5 yes
S(1) W C(1) C(2) 163.3(2) 0_555 7_1 5_555 55_5 yes
S(1) W C(1) C(5) 47.6(2) 0_555 7_1 5_555 55_5 yes
S(1) W C(1) C(6) -77.0(4) 0_555 7_1 5_555 55_5 yes
S(1) W C(2) C(1) -26.8(3) 0_555 7_1 5_555 55_5 yes
S(1) W C(2) C(3) 88.1(2) 0_555 7_1 5_555 55_5 yes
S(1) W C(2) C(7) -147.9(3) 0_555 7_1 5_555 55_5 yes
S(1) W C(3) C(2) -128.4(2) 0_555 7_1 5_555 55_5 yes
S(1) W C(3) C(4) -12.7(3) 0_555 7_1 5_555 55_5 yes
S(1) W C(3) C(8) 110.4(3) 0_555 7_1 5_555 55_5 yes
S(1) W C(4) C(3) 170.3(2) 0_555 7_1 5_555 55_5 yes
S(1) W C(4) C(5) -72.8(2) 0_555 7_1 5_555 55_5 yes
S(1) W C(4) C(9) 49.0(4) 0_555 7_1 5_555 55_5 yes
S(1) W C(5) C(1) -136.1(2) 0_555 7_1 5_555 55_5 yes
S(1) W C(5) C(4) 108.0(2) 0_555 7_1 5_555 55_5 yes
S(1) W C(5) C(10) -13.6(4) 0_555 7_1 5_555 55_5 yes
S(1) Ru W S(2) 164.44(4) 0_555 7_1 5_555 55_5 yes
S(1) Ru W O(1) -98.2(1) 0_555 7_1 5_555 55_5 yes
S(1) Ru W C(1) 32.2(3) 0_555 7_1 5_555 55_5 yes
S(1) Ru W C(2) 140.0(2) 0_555 7_1 5_555 55_5 yes
S(1) Ru W C(3) 118.4(1) 0_555 7_1 5_555 55_5 yes
S(1) Ru W C(4) 81.8(1) 0_555 7_1 5_555 55_5 yes
S(1) Ru W C(5) 46.8(1) 0_555 7_1 5_555 55_5 yes
S(1) Ru P(1) C(11) -14.6(1) 0_555 7_1 5_555 55_5 yes
S(1) Ru P(1) C(17) 99.0(1) 0_555 7_1 5_555 55_5 yes
S(1) Ru P(1) C(23) -128.6(1) 0_555 7_1 5_555 55_5 yes
S(1) Ru P(2) C(29) 2.3(1) 0_555 7_1 5_555 55_5 yes
S(1) Ru P(2) C(35) 124.8(1) 0_555 7_1 5_555 55_5 yes
S(1) Ru P(2) C(41) -110.9(1) 0_555 7_1 5_555 55_5 yes
S(1) Ru N C(47) -37(5) 0_555 7_1 5_555 55_5 yes
S(2) W Ru P(1) 23.24(4) 0_555 7_1 5_555 55_5 yes
S(2) W Ru P(2) -94.00(4) 0_555 7_1 5_555 55_5 yes
S(2) W Ru N 163.0(1) 0_555 7_1 5_555 55_5 yes
S(2) W C(1) C(2) 18.4(3) 0_555 7_1 5_555 55_5 yes
S(2) W C(1) C(5) -97.2(2) 0_555 7_1 5_555 55_5 yes
S(2) W C(1) C(6) 138.1(3) 0_555 7_1 5_555 55_5 yes
S(2) W C(2) C(1) -167.5(2) 0_555 7_1 5_555 55_5 yes
S(2) W C(2) C(3) -52.6(2) 0_555 7_1 5_555 55_5 yes
S(2) W C(2) C(7) 71.4(3) 0_555 7_1 5_555 55_5 yes
S(2) W C(3) C(2) 129.2(2) 0_555 7_1 5_555 55_5 yes
S(2) W C(3) C(4) -115.1(2) 0_555 7_1 5_555 55_5 yes
S(2) W C(3) C(8) 8.0(3) 0_555 7_1 5_555 55_5 yes
S(2) W C(4) C(3) 64.9(2) 0_555 7_1 5_555 55_5 yes
S(2) W C(4) C(5) -178.1(2) 0_555 7_1 5_555 55_5 yes
S(2) W C(4) C(9) -56.3(4) 0_555 7_1 5_555 55_5 yes
S(2) W C(5) C(1) 118.3(2) 0_555 7_1 5_555 55_5 yes
S(2) W C(5) C(4) 2.5(3) 0_555 7_1 5_555 55_5 yes
S(2) W C(5) C(10) -119.1(4) 0_555 7_1 5_555 55_5 yes
S(2) Ru W O(1) 97.4(1) 0_555 7_1 5_555 55_5 yes
S(2) Ru W C(1) -132.2(3) 0_555 7_1 5_555 55_5 yes
S(2) Ru W C(2) -24.5(2) 0_555 7_1 5_555 55_5 yes
S(2) Ru W C(3) -46.1(1) 0_555 7_1 5_555 55_5 yes
S(2) Ru W C(4) -82.7(1) 0_555 7_1 5_555 55_5 yes
S(2) Ru W C(5) -117.7(1) 0_555 7_1 5_555 55_5 yes
S(2) Ru P(1) C(11) 81.1(1) 0_555 7_1 5_555 55_5 yes
S(2) Ru P(1) C(17) -165.3(1) 0_555 7_1 5_555 55_5 yes
S(2) Ru P(1) C(23) -33.0(1) 0_555 7_1 5_555 55_5 yes
S(2) Ru P(2) C(29) -100.2(1) 0_555 7_1 5_555 55_5 yes
S(2) Ru P(2) C(35) 22.3(1) 0_555 7_1 5_555 55_5 yes
S(2) Ru P(2) C(41) 146.6(1) 0_555 7_1 5_555 55_5 yes
S(2) Ru N C(47) 62(5) 0_555 7_1 5_555 55_5 yes
P(1) Ru W O(1) 120.6(1) 0_555 7_1 5_555 55_5 yes
P(1) Ru W C(1) -109.0(3) 0_555 7_1 5_555 55_5 yes
P(1) Ru W C(2) -1.2(2) 0_555 7_1 5_555 55_5 yes
P(1) Ru W C(3) -22.8(1) 0_555 7_1 5_555 55_5 yes
P(1) Ru W C(4) -59.4(1) 0_555 7_1 5_555 55_5 yes
P(1) Ru W C(5) -94.4(1) 0_555 7_1 5_555 55_5 yes
P(1) Ru P(2) C(29) 175.6(1) 0_555 7_1 5_555 55_5 yes
P(1) Ru P(2) C(35) -61.9(1) 0_555 7_1 5_555 55_5 yes
P(1) Ru P(2) C(41) 62.5(1) 0_555 7_1 5_555 55_5 yes
P(1) Ru N C(47) 113(5) 0_555 7_1 5_555 55_5 yes
P(1) C(11) C(12) C(13) -176.9(3) 0_555 7_1 5_555 55_5 yes
P(1) C(11) C(16) C(15) 176.3(3) 0_555 7_1 5_555 55_5 yes
P(1) C(17) C(18) C(19) 176.1(3) 0_555 7_1 5_555 55_5 yes
P(1) C(17) C(22) C(21) -176.9(3) 0_555 7_1 5_555 55_5 yes
P(1) C(23) C(24) C(25) 176.3(3) 0_555 7_1 5_555 55_5 yes
P(1) C(23) C(28) C(27) -175.7(3) 0_555 7_1 5_555 55_5 yes
P(2) Ru W O(1) 3.4(1) 0_555 7_1 5_555 55_5 yes
P(2) Ru W C(1) 133.8(3) 0_555 7_1 5_555 55_5 yes
P(2) Ru W C(2) -118.5(2) 0_555 7_1 5_555 55_5 yes
P(2) Ru W C(3) -140.1(1) 0_555 7_1 5_555 55_5 yes
P(2) Ru W C(4) -176.7(1) 0_555 7_1 5_555 55_5 yes
P(2) Ru W C(5) 148.3(1) 0_555 7_1 5_555 55_5 yes
P(2) Ru P(1) C(11) 178.5(1) 0_555 7_1 5_555 55_5 yes
P(2) Ru P(1) C(17) -68.0(1) 0_555 7_1 5_555 55_5 yes
P(2) Ru P(1) C(23) 64.4(1) 0_555 7_1 5_555 55_5 yes
P(2) Ru N C(47) -142(5) 0_555 7_1 5_555 55_5 yes
P(2) C(29) C(30) C(31) 174.1(3) 0_555 7_1 5_555 55_5 yes
P(2) C(29) C(34) C(33) -172.7(3) 0_555 7_1 5_555 55_5 yes
P(2) C(35) C(36) C(37) -178.1(3) 0_555 7_1 5_555 55_5 yes
P(2) C(35) C(40) C(39) 179.4(3) 0_555 7_1 5_555 55_5 yes
P(2) C(41) C(42) C(43) 176.7(3) 0_555 7_1 5_555 55_5 yes
P(2) C(41) C(46) C(45) -177.3(3) 0_555 7_1 5_555 55_5 yes
F(1) C(49) S(3) O(2) -176.1(3) 0_555 7_1 5_555 55_5 yes
F(1) C(49) S(3) O(3) 64.2(4) 0_555 7_1 5_555 55_5 yes
F(1) C(49) S(3) O(4) -56.1(4) 0_555 7_1 5_555 55_5 yes
F(2) C(49) S(3) O(2) -55.6(4) 0_555 7_1 5_555 55_5 yes
F(2) C(49) S(3) O(3) -175.4(3) 0_555 7_1 5_555 55_5 yes
F(2) C(49) S(3) O(4) 64.3(4) 0_555 7_1 5_555 55_5 yes
F(3) C(49) S(3) O(2) 63.2(4) 0_555 7_1 5_555 55_5 yes
F(3) C(49) S(3) O(3) -56.6(4) 0_555 7_1 5_555 55_5 yes
F(3) C(49) S(3) O(4) -176.9(3) 0_555 7_1 5_555 55_5 yes
O(1) W Ru N -99.6(1) 0_555 7_1 5_555 55_5 yes
O(1) W C(1) C(2) -91.2(2) 0_555 7_1 5_555 55_5 yes
O(1) W C(1) C(5) 153.1(2) 0_555 7_1 5_555 55_5 yes
O(1) W C(1) C(6) 28.5(4) 0_555 7_1 5_555 55_5 yes
O(1) W C(2) C(1) 87.6(2) 0_555 7_1 5_555 55_5 yes
O(1) W C(2) C(3) -157.5(2) 0_555 7_1 5_555 55_5 yes
O(1) W C(2) C(7) -33.5(3) 0_555 7_1 5_555 55_5 yes
O(1) W C(3) C(2) 26.3(3) 0_555 7_1 5_555 55_5 yes
O(1) W C(3) C(4) 142.1(2) 0_555 7_1 5_555 55_5 yes
O(1) W C(3) C(8) -94.8(3) 0_555 7_1 5_555 55_5 yes
O(1) W C(4) C(3) -62.5(3) 0_555 7_1 5_555 55_5 yes
O(1) W C(4) C(5) 54.4(3) 0_555 7_1 5_555 55_5 yes
O(1) W C(4) C(9) 176.2(3) 0_555 7_1 5_555 55_5 yes
O(1) W C(5) C(1) -30.8(3) 0_555 7_1 5_555 55_5 yes
O(1) W C(5) C(4) -146.6(2) 0_555 7_1 5_555 55_5 yes
O(1) W C(5) C(10) 91.8(4) 0_555 7_1 5_555 55_5 yes
N Ru W C(1) 30.8(3) 0_555 7_1 5_555 55_5 yes
N Ru W C(2) 138.5(2) 0_555 7_1 5_555 55_5 yes
N Ru W C(3) 116.9(2) 0_555 7_1 5_555 55_5 yes
N Ru W C(4) 80.3(2) 0_555 7_1 5_555 55_5 yes
N Ru W C(5) 45.4(2) 0_555 7_1 5_555 55_5 yes
N Ru P(1) C(11) -88.6(1) 0_555 7_1 5_555 55_5 yes
N Ru P(1) C(17) 24.9(2) 0_555 7_1 5_555 55_5 yes
N Ru P(1) C(23) 157.3(2) 0_555 7_1 5_555 55_5 yes
N Ru P(2) C(29) 85.5(1) 0_555 7_1 5_555 55_5 yes
N Ru P(2) C(35) -152.0(2) 0_555 7_1 5_555 55_5 yes
N Ru P(2) C(41) -27.7(2) 0_555 7_1 5_555 55_5 yes
C(1) W C(2) C(3) 114.9(3) 0_555 7_1 5_555 55_5 yes
C(1) W C(2) C(7) -121.1(4) 0_555 7_1 5_555 55_5 yes
C(1) W C(3) C(2) -37.9(2) 0_555 7_1 5_555 55_5 yes
C(1) W C(3) C(4) 77.9(2) 0_555 7_1 5_555 55_5 yes
C(1) W C(3) C(8) -159.1(4) 0_555 7_1 5_555 55_5 yes
C(1) W C(4) C(3) -79.4(2) 0_555 7_1 5_555 55_5 yes
C(1) W C(4) C(5) 37.6(2) 0_555 7_1 5_555 55_5 yes
C(1) W C(4) C(9) 159.4(4) 0_555 7_1 5_555 55_5 yes
C(1) W C(5) C(4) -115.8(3) 0_555 7_1 5_555 55_5 yes
C(1) W C(5) C(10) 122.6(5) 0_555 7_1 5_555 55_5 yes
C(1) C(2) W C(3) -114.9(3) 0_555 7_1 5_555 55_5 yes
C(1) C(2) W C(4) -77.9(2) 0_555 7_1 5_555 55_5 yes
C(1) C(2) W C(5) -37.3(2) 0_555 7_1 5_555 55_5 yes
C(1) C(2) C(3) C(4) 0.4(4) 0_555 7_1 5_555 55_5 yes
C(1) C(2) C(3) C(8) -173.1(3) 0_555 7_1 5_555 55_5 yes
C(1) C(5) W C(2) 37.6(2) 0_555 7_1 5_555 55_5 yes
C(1) C(5) W C(3) 79.1(2) 0_555 7_1 5_555 55_5 yes
C(1) C(5) W C(4) 115.8(3) 0_555 7_1 5_555 55_5 yes
C(1) C(5) C(4) C(3) -0.3(4) 0_555 7_1 5_555 55_5 yes
C(1) C(5) C(4) C(9) 178.9(3) 0_555 7_1 5_555 55_5 yes
C(2) W C(1) C(5) -115.7(3) 0_555 7_1 5_555 55_5 yes
C(2) W C(1) C(6) 119.7(5) 0_555 7_1 5_555 55_5 yes
C(2) W C(3) C(4) 115.8(3) 0_555 7_1 5_555 55_5 yes
C(2) W C(3) C(8) -121.2(4) 0_555 7_1 5_555 55_5 yes
C(2) W C(4) C(3) -37.6(2) 0_555 7_1 5_555 55_5 yes
C(2) W C(4) C(5) 79.3(2) 0_555 7_1 5_555 55_5 yes
C(2) W C(4) C(9) -158.9(4) 0_555 7_1 5_555 55_5 yes
C(2) W C(5) C(4) -78.3(2) 0_555 7_1 5_555 55_5 yes
C(2) W C(5) C(10) 160.1(5) 0_555 7_1 5_555 55_5 yes
C(2) C(1) W C(3) 37.8(2) 0_555 7_1 5_555 55_5 yes
C(2) C(1) W C(4) 78.8(2) 0_555 7_1 5_555 55_5 yes
C(2) C(1) W C(5) 115.7(3) 0_555 7_1 5_555 55_5 yes
C(2) C(1) C(5) C(4) 0.5(4) 0_555 7_1 5_555 55_5 yes
C(2) C(1) C(5) C(10) 172.6(3) 0_555 7_1 5_555 55_5 yes
C(2) C(3) W C(4) -115.8(3) 0_555 7_1 5_555 55_5 yes
C(2) C(3) W C(5) -79.4(2) 0_555 7_1 5_555 55_5 yes
C(2) C(3) C(4) C(5) 0.0(4) 0_555 7_1 5_555 55_5 yes
C(2) C(3) C(4) C(9) -179.3(3) 0_555 7_1 5_555 55_5 yes
C(3) W C(1) C(5) -77.8(2) 0_555 7_1 5_555 55_5 yes
C(3) W C(1) C(6) 157.5(4) 0_555 7_1 5_555 55_5 yes
C(3) W C(2) C(7) 124.0(4) 0_555 7_1 5_555 55_5 yes
C(3) W C(4) C(5) 116.9(3) 0_555 7_1 5_555 55_5 yes
C(3) W C(4) C(9) -121.3(5) 0_555 7_1 5_555 55_5 yes
C(3) W C(5) C(4) -36.7(2) 0_555 7_1 5_555 55_5 yes
C(3) W C(5) C(10) -158.3(5) 0_555 7_1 5_555 55_5 yes
C(3) C(2) W C(4) 37.0(2) 0_555 7_1 5_555 55_5 yes
C(3) C(2) W C(5) 77.6(2) 0_555 7_1 5_555 55_5 yes
C(3) C(2) C(1) C(5) -0.5(4) 0_555 7_1 5_555 55_5 yes
C(3) C(2) C(1) C(6) 176.8(3) 0_555 7_1 5_555 55_5 yes
C(3) C(4) W C(5) -116.9(3) 0_555 7_1 5_555 55_5 yes
C(3) C(4) C(5) C(10) -172.6(3) 0_555 7_1 5_555 55_5 yes
C(4) W C(1) C(5) -36.8(2) 0_555 7_1 5_555 55_5 yes
C(4) W C(1) C(6) -161.5(4) 0_555 7_1 5_555 55_5 yes
C(4) W C(2) C(7) 161.0(4) 0_555 7_1 5_555 55_5 yes
C(4) W C(3) C(8) 123.1(4) 0_555 7_1 5_555 55_5 yes
C(4) W C(5) C(10) -121.6(5) 0_555 7_1 5_555 55_5 yes
C(4) C(3) W C(5) 36.4(2) 0_555 7_1 5_555 55_5 yes
C(4) C(3) C(2) C(7) 179.8(3) 0_555 7_1 5_555 55_5 yes
C(4) C(5) C(1) C(6) -176.7(3) 0_555 7_1 5_555 55_5 yes
C(5) W C(1) C(6) -124.6(5) 0_555 7_1 5_555 55_5 yes
C(5) W C(2) C(7) -158.4(4) 0_555 7_1 5_555 55_5 yes
C(5) W C(3) C(8) 159.5(4) 0_555 7_1 5_555 55_5 yes
C(5) W C(4) C(9) 121.8(5) 0_555 7_1 5_555 55_5 yes
C(5) C(1) C(2) C(7) -180.0(3) 0_555 7_1 5_555 55_5 yes
C(5) C(4) C(3) C(8) 173.4(3) 0_555 7_1 5_555 55_5 yes
C(6) C(1) C(2) C(7) -2.7(5) 0_555 7_1 5_555 55_5 yes
C(6) C(1) C(5) C(10) -4.6(6) 0_555 7_1 5_555 55_5 yes
C(7) C(2) C(3) C(8) 6.3(5) 0_555 7_1 5_555 55_5 yes
C(8) C(3) C(4) C(9) -5.9(6) 0_555 7_1 5_555 55_5 yes
C(9) C(4) C(5) C(10) 6.6(6) 0_555 7_1 5_555 55_5 yes
C(11) P(1) C(17) C(18) 33.2(4) 0_555 7_1 5_555 55_5 yes
C(11) P(1) C(17) C(22) -150.2(3) 0_555 7_1 5_555 55_5 yes
C(11) P(1) C(23) C(24) 57.5(3) 0_555 7_1 5_555 55_5 yes
C(11) P(1) C(23) C(28) -127.2(3) 0_555 7_1 5_555 55_5 yes
C(11) C(12) C(13) C(14) 1.5(7) 0_555 7_1 5_555 55_5 yes
C(11) C(16) C(15) C(14) -0.4(7) 0_555 7_1 5_555 55_5 yes
C(12) C(11) P(1) C(17) -64.4(3) 0_555 7_1 5_555 55_5 yes
C(12) C(11) P(1) C(23) -168.6(3) 0_555 7_1 5_555 55_5 yes
C(12) C(11) C(16) C(15) 2.6(6) 0_555 7_1 5_555 55_5 yes
C(12) C(13) C(14) C(15) 0.7(8) 0_555 7_1 5_555 55_5 yes
C(13) C(12) C(11) C(16) -3.1(6) 0_555 7_1 5_555 55_5 yes
C(13) C(14) C(15) C(16) -1.2(7) 0_555 7_1 5_555 55_5 yes
C(16) C(11) P(1) C(17) 121.9(3) 0_555 7_1 5_555 55_5 yes
C(16) C(11) P(1) C(23) 17.7(3) 0_555 7_1 5_555 55_5 yes
C(17) P(1) C(23) C(24) -52.2(3) 0_555 7_1 5_555 55_5 yes
C(17) P(1) C(23) C(28) 123.1(3) 0_555 7_1 5_555 55_5 yes
C(17) C(18) C(19) C(20) -0.1(7) 0_555 7_1 5_555 55_5 yes
C(17) C(22) C(21) C(20) 1.2(7) 0_555 7_1 5_555 55_5 yes
C(18) C(17) P(1) C(23) 140.9(3) 0_555 7_1 5_555 55_5 yes
C(18) C(17) C(22) C(21) -0.1(6) 0_555 7_1 5_555 55_5 yes
C(18) C(19) C(20) C(21) 1.2(8) 0_555 7_1 5_555 55_5 yes
C(19) C(18) C(17) C(22) -0.4(6) 0_555 7_1 5_555 55_5 yes
C(19) C(20) C(21) C(22) -1.7(8) 0_555 7_1 5_555 55_5 yes
C(22) C(17) P(1) C(23) -42.5(3) 0_555 7_1 5_555 55_5 yes
C(23) C(24) C(25) C(26) -0.8(6) 0_555 7_1 5_555 55_5 yes
C(23) C(28) C(27) C(26) 0.2(6) 0_555 7_1 5_555 55_5 yes
C(24) C(23) C(28) C(27) -0.5(5) 0_555 7_1 5_555 55_5 yes
C(24) C(25) C(26) C(27) 0.4(6) 0_555 7_1 5_555 55_5 yes
C(25) C(24) C(23) C(28) 0.9(6) 0_555 7_1 5_555 55_5 yes
C(25) C(26) C(27) C(28) -0.1(6) 0_555 7_1 5_555 55_5 yes
C(29) P(2) C(35) C(36) -125.4(3) 0_555 7_1 5_555 55_5 yes
C(29) P(2) C(35) C(40) 57.8(3) 0_555 7_1 5_555 55_5 yes
C(29) P(2) C(41) C(42) -132.6(3) 0_555 7_1 5_555 55_5 yes
C(29) P(2) C(41) C(46) 45.1(3) 0_555 7_1 5_555 55_5 yes
C(29) C(30) C(31) C(32) -1.5(6) 0_555 7_1 5_555 55_5 yes
C(29) C(34) C(33) C(32) -2.3(6) 0_555 7_1 5_555 55_5 yes
C(30) C(29) P(2) C(35) -5.6(3) 0_555 7_1 5_555 55_5 yes
C(30) C(29) P(2) C(41) -111.0(3) 0_555 7_1 5_555 55_5 yes
C(30) C(29) C(34) C(33) 0.8(5) 0_555 7_1 5_555 55_5 yes
C(30) C(31) C(32) C(33) 0.1(6) 0_555 7_1 5_555 55_5 yes
C(31) C(30) C(29) C(34) 1.1(5) 0_555 7_1 5_555 55_5 yes
C(31) C(32) C(33) C(34) 1.8(6) 0_555 7_1 5_555 55_5 yes
C(34) C(29) P(2) C(35) 167.6(3) 0_555 7_1 5_555 55_5 yes
C(34) C(29) P(2) C(41) 62.2(3) 0_555 7_1 5_555 55_5 yes
C(35) P(2) C(41) C(42) 118.8(3) 0_555 7_1 5_555 55_5 yes
C(35) P(2) C(41) C(46) -63.4(3) 0_555 7_1 5_555 55_5 yes
C(35) C(36) C(37) C(38) -0.7(6) 0_555 7_1 5_555 55_5 yes
C(35) C(40) C(39) C(38) -1.9(6) 0_555 7_1 5_555 55_5 yes
C(36) C(35) P(2) C(41) -24.1(3) 0_555 7_1 5_555 55_5 yes
C(36) C(35) C(40) C(39) 2.6(5) 0_555 7_1 5_555 55_5 yes
C(36) C(37) C(38) C(39) 1.4(6) 0_555 7_1 5_555 55_5 yes
C(37) C(36) C(35) C(40) -1.3(5) 0_555 7_1 5_555 55_5 yes
C(37) C(38) C(39) C(40) -0.1(6) 0_555 7_1 5_555 55_5 yes
C(40) C(35) P(2) C(41) 159.2(3) 0_555 7_1 5_555 55_5 yes
C(41) C(42) C(43) C(44) 0.2(6) 0_555 7_1 5_555 55_5 yes
C(41) C(46) C(45) C(44) 0.5(7) 0_555 7_1 5_555 55_5 yes
C(42) C(41) C(46) C(45) 0.6(6) 0_555 7_1 5_555 55_5 yes
C(42) C(43) C(44) C(45) 0.9(6) 0_555 7_1 5_555 55_5 yes
C(43) C(42) C(41) C(46) -1.0(6) 0_555 7_1 5_555 55_5 yes
C(43) C(44) C(45) C(46) -1.3(7) 0_555 7_1 5_555 55_5 yes
C(43) C(44) C(45) C(46) -1.3(7) 0_555 7_1 5_555 55_5 yes
